data_2020138
loop_
_publ_author_name
'Asami, M.'
'Sasaki, Y.'
'Ichida, H.'

_publ_section_title
;
 The crystal structure of hexakis(tetramethylammonium) dihydrogen
 dodecatungstate enneahydrate, ((C H3)4 N)6 (H2 W12 O40) * 9(H2 O)
;
_journal_name_full 'Acta Crystallographica C (39,1983-)'
_journal_page_first 35
_journal_page_last 37
_journal_volume 40
_journal_year 1984
_chemical_formula_sum 'C24 H92 N6 O49 W12'
_chemical_name_systematic '((C H3)4 N)6 (H2 W12 O40) (H2 O)9'
_space_group_IT_number 4
_symmetry_space_group_name_Hall 'P 2yb'
_symmetry_space_group_name_H-M 'P 1 21 1'
_cell_angle_alpha 90
_cell_angle_beta 91.71
_cell_angle_gamma 90
_cell_formula_units_Z 2
_cell_length_a 13.122
_cell_length_b 21.457
_cell_length_c 13.223
_cell_volume 3721.393
_citation_journal_id_ASTM ACSCEE
_cod_data_source_file Asami_ACSCEE_1984_47.cif
_cod_data_source_block C24H92N6O49W12
_cod_database_code 2020138

loop_
_symmetry_equiv_pos_as_xyz
x,y,z
-x,y+1/2,-z

loop_
_atom_site_label
_atom_site_type_symbol
_atom_site_fract_x
_atom_site_fract_y
_atom_site_fract_z
_atom_site_occupancy
_atom_site_U_iso_or_equiv
C12 C 0.571 0.104 0.628 1 0.0
N6 N+1 0.384 0.386 0.768 1 0.0
W4 W+6 0.3752 0.2117 0.0301 1 0.0
O19 O-2 0.33 0.19 -0.089 1 0.0
O1 O-2 0.186 0.378 0.133 1 0.0
O42 O-2 0.868 0.037 0.097 1 0.0
O32 O-2 0.765 0.239 0.259 1 0.0
O23 O-2 0.52 0.251 0.556 1 0.0
O27 O-2 0.659 0.291 -0.1 1 0.0
W11 W+6 0.4919 0.0994 0.3362 1 0.0
N2 N+1 0.223 0.009 0.526 1 0.0
C7 C 0.208 0.071 0.478 1 0.0
C2 C 0.152 0.021 0.114 1 0.0
O5 O-2 0.311 0.352 0.3 1 0.0
W12 W+6 0.718 0.169 0.3363 1 0.0
C24 C 0.351 0.33 0.807 1 0.0
C1 C 0.311 0.007 0.084 1 0.0
O18 O-2 0.692 0.333 0.372 1 0.0
O3 O-2 0.526 0.487 0.149 1 0.0
O31 O-2 0.689 0.226 0.449 1 0.0
O6 O-2 0.503 0.407 0.308 1 0.0
O10 O-2 0.559 0.38 0.496 1 0.0
O33 O-2 0.645 0.2 0.048 1 0.0
O49 O-2 0.021 0.435 0.239 1 0.0
C8 C 0.218 -0.033 0.457 1 0.0
O40 O-2 0.731 0.117 0.215 1 0.0
O25 O-2 0.863 0.358 0.258 1 0.0
O28 O-2 0.464 0.142 0.054 1 0.0
W2 W+6 0.4105 0.3741 0.4019 1 0.0
O13 O-2 0.38 0.235 0.189 1 0.0
O30 O-2 0.453 0.152 0.447 1 0.0
O43 O-2 0.96 0.049 0.884 1 0.0
O39 O-2 0.832 0.138 0.384 1 0.0
O20 O-2 0.276 0.171 0.104 1 0.0
W8 W+6 0.7403 0.3281 0.2438 1 0.0
O45 O-2 0.003 0.148 0.725 1 0.0
W7 W+6 0.6199 0.2998 0.4806 1 0.0
C5 C 0.325 0.016 0.578 1 0.0
N4 N+1 0.976 0.222 0.004 1 0.0
W10 W+6 0.6036 0.1284 0.1178 1 0.0
O46 O-2 0.229 0.168 0.74 1 0.0
O48 O-2 0.02 0.426 0.748 1 0.0
O17 O-2 0.304 0.205 0.378 1 0.0
N5 N+1 0.031 0.286 0.485 1 0.0
W6 W+6 0.3943 0.2281 0.4849 1 0.0
C19 C 0.09 0.304 0.569 1 0.0
O38 O-2 0.639 0.103 0.386 1 0.0
C16 C 0.001 0.292 0.064 1 0.0
C11 C 0.71 0.164 0.736 1 0.0
N3 N+1 0.624 0.118 0.729 1 0.0
O16 O-2 0.477 0.272 0.006 1 0.0
O12 O-2 0.596 0.379 0.025 1 0.0
O26 O-2 0.744 0.317 0.096 1 0.0
C10 C 0.513 0.116 0.786 1 0.0
O9 O-2 0.357 0.317 0.496 1 0.0
C4 C 0.185 -0.061 0.016 1 0.0
W5 W+6 0.2652 0.1857 0.2511 1 0.0
O24 O-2 0.706 0.314 0.581 1 0.0
C13 C 0.937 0.182 0.086 1 0.0
C18 C 0.066 0.319 0.395 1 0.0
C15 C 0.895 0.241 -0.075 1 0.0
O8 O-2 0.208 0.26 0.212 1 0.0
O41 O-2 0.811 0.014 0.476 1 0.0
O29 O-2 0.361 0.115 0.272 1 0.0
C6 C 0.135 -0.01 0.589 1 0.0
C9 C 0.706 0.068 0.8 1 0.0
O22 O-2 0.329 0.201 0.586 1 0.0
O21 O-2 0.158 0.146 0.269 1 0.0
C17 C -0.078 0.313 0.504 1 0.0
O35 O-2 0.635 0.074 0.029 1 0.0
O4 O-2 0.404 0.374 0.135 1 0.0
O36 O-2 0.535 0.073 0.201 1 0.0
W3 W+6 0.5337 0.406 0.1647 1 0.0
O44 O-2 -0.004 0.068 0.333 1 0.0
C21 C 0.474 0.388 0.718 1 0.0
C23 C 0.302 0.413 0.675 1 0.0
O47 O-2 0.763 0.363 0.754 1 0.0
W9 W+6 0.6197 0.2887 0.0256 1 0.0
C14 C 0.075 0.199 -0.04 1 0.0
N1 N+1 0.215 0 0.045 1 0.0
C20 C 0.033 0.211 0.467 1 0.0
O15 O-2 0.587 0.303 0.18 1 0.0
C22 C 0.394 0.421 0.877 1 0.0
O34 O-2 0.573 0.178 0.257 1 0.0
O11 O-2 0.673 0.407 0.211 1 0.0
O14 O-2 0.485 0.281 0.373 1 0.0
C3 C 0.206 0.033 -0.062 1 0.0
O37 O-2 0.47 0.033 0.383 1 0.0
W1 W+6 0.2866 0.3301 0.1628 1 0.0
O2 O-2 0.364 0.439 0.453 1 0.0
O7 O-2 0.301 0.293 0.036 1 0.0
